data_7045907
loop_
_publ_author_name
'Yang, Mengxi'
'Pati, Nilanjana'
'B\'elanger-Chabot, Guillaume'
'Hirai, Masato'
'Gabba\"i, Fran\,cois P'

_publ_section_title
;
 Influence of the catalyst structure in the cycloaddition of isocyanates
 to oxiranes promoted by tetraarylstibonium cations.
;
_journal_issue 34
_journal_name_full 'Dalton transactions (Cambridge, England : 2003)'
_journal_page_first 11843
_journal_page_last 11850
_journal_paper_doi 10.1039/c8dt00702k
_journal_volume 47
_journal_year 2018
_chemical_formula_moiety 'C26 H25 N Sb, C F3 O3 S'
_chemical_formula_sum 'C27 H25 F3 N O3 S Sb'
_chemical_formula_weight 622.29
_space_group_crystal_system orthorhombic
_space_group_IT_number 61
_space_group_name_Hall '-P 2ac 2ab'
_space_group_name_H-M_alt 'P b c a'
_symmetry_space_group_name_Hall '-P 2ac 2ab'
_symmetry_space_group_name_H-M 'P b c a'
_atom_sites_solution_hydrogens geom
_audit_creation_date 2016-11-04
_audit_creation_method
;
Olex2 1.2
(compiled 2015.01.26 svn.r3150 for OlexSys, GUI svn.r4998)
;
_audit_update_record
;
2018-02-20 deposited with the CCDC.
2018-03-20 downloaded from the CCDC.
;
_cell_angle_alpha 90
_cell_angle_beta 90
_cell_angle_gamma 90
_cell_formula_units_Z 8
_cell_length_a 18.642(2)
_cell_length_b 14.0067(18)
_cell_length_c 19.752(2)
_cell_measurement_reflns_used 7269
_cell_measurement_temperature 110(2)
_cell_measurement_theta_max 25.11
_cell_measurement_theta_min 2.33
_cell_volume 5157.5(10)
_computing_cell_refinement 'SAINT v8.34A (Bruker, 2013)'
_computing_data_reduction 'SAINT v8.34A (Bruker, 2013)'
_computing_molecular_graphics 'Olex2 (Dolomanov et al., 2009)'
_computing_publication_material 'Olex2 (Dolomanov et al., 2009)'
_computing_structure_refinement 'XL (Sheldrick, 2008)'
_diffrn_ambient_temperature 110.0
_diffrn_measured_fraction_theta_full 1.000
_diffrn_measured_fraction_theta_max 0.988
_diffrn_measurement_device_type 'Bruker APEX-II CCD'
_diffrn_measurement_method '\f and \w scans'
_diffrn_radiation_type MoK\a
_diffrn_radiation_wavelength 0.71073
_diffrn_reflns_av_R_equivalents 0.1617
_diffrn_reflns_av_unetI/netI 0.0690
_diffrn_reflns_Laue_measured_fraction_full 1.000
_diffrn_reflns_Laue_measured_fraction_max 0.988
_diffrn_reflns_limit_h_max 24
_diffrn_reflns_limit_h_min -24
_diffrn_reflns_limit_k_max 18
_diffrn_reflns_limit_k_min -18
_diffrn_reflns_limit_l_max 25
_diffrn_reflns_limit_l_min -25
_diffrn_reflns_number 114700
_diffrn_reflns_point_group_measured_fraction_full 1.000
_diffrn_reflns_point_group_measured_fraction_max 0.988
_diffrn_reflns_theta_full 25.242
_diffrn_reflns_theta_max 27.974
_diffrn_reflns_theta_min 2.062
_diffrn_standards_number 0
_exptl_absorpt_coefficient_mu 1.202
_exptl_absorpt_correction_T_max 0.7456
_exptl_absorpt_correction_T_min 0.5849
_exptl_absorpt_correction_type multi-scan
_exptl_absorpt_process_details
;
SADABS-2014/5 (Bruker,2014/5) was used for absorption correction.
wR2(int) was 0.1502 before and 0.0952 after correction.
The Ratio of minimum to maximum transmission is 0.7845.
The \l/2 correction factor is 0.00150.
;
_exptl_crystal_colour colourless
_exptl_crystal_colour_primary colourless
_exptl_crystal_density_diffrn 1.603
_exptl_crystal_description plate
_exptl_crystal_F_000 2496
_exptl_crystal_size_max 0.45
_exptl_crystal_size_mid 0.05
_exptl_crystal_size_min 0.04
_refine_diff_density_max 1.445
_refine_diff_density_min -1.334
_refine_diff_density_rms 0.129
_refine_ls_extinction_coef 0.00058(14)
_refine_ls_extinction_expression Fc^*^=kFc[1+0.001xFc^2^\l^3^/sin(2\q)]^-1/4^
_refine_ls_extinction_method 'SHELXL-2014/7 (Sheldrick 2014'
_refine_ls_goodness_of_fit_ref 1.049
_refine_ls_hydrogen_treatment constr
_refine_ls_matrix_type full
_refine_ls_number_parameters 328
_refine_ls_number_reflns 6139
_refine_ls_number_restraints 0
_refine_ls_restrained_S_all 1.049
_refine_ls_R_factor_all 0.0722
_refine_ls_R_factor_gt 0.0448
_refine_ls_shift/su_max 0.003
_refine_ls_shift/su_mean 0.000
_refine_ls_structure_factor_coef Fsqd
_refine_ls_weighting_details 'w=1/[\s^2^(Fo^2^)+(0.0313P)^2^+14.5167P] where P=(Fo^2^+2Fc^2^)/3'
_refine_ls_weighting_scheme calc
_refine_ls_wR_factor_gt 0.1024
_refine_ls_wR_factor_ref 0.1220
_reflns_Friedel_coverage 0.000
_reflns_number_gt 4271
_reflns_number_total 6139
_reflns_threshold_expression 'I > 2\s(I)'
_cod_data_source_file c8dt00702k2.cif
_cod_data_source_block 5
_cod_depositor_comments 'Adding full bibliography for 7045904--7045908.cif.'
_cod_database_code 7045907
_shelx_space_group_comment
;
The symmetry employed for this shelxl refinement is uniquely defined
by the following loop, which should always be used as a source of
symmetry information in preference to the above space-group names.
They are only intended as comments.
;
_olex2_refinement_description
;
1. Fixed Uiso
 At 1.2 times of:
  All C(H) groups
 At 1.5 times of:
  All C(H,H,H) groups
2.a Aromatic/amide H refined with riding coordinates:
 C22(H22), C23(H23), C24(H24), C25(H25), C26(H26), C6(H6), C5(H5), C4(H4),
 C3(H3), C16(H16), C17(H17), C18(H18), C19(H19), C20(H20), C10(H10), C11(H11),
 C12(H12), C13(H13), C14(H14)
2.b Idealised Me refined as rotating group:
 C8(H8A,H8B,H8C), C7(H7A,H7B,H7C)
;
_shelx_shelxl_version_number 2014/7
_olex2_submission_special_instructions 'No special instructions were received'

loop_
_space_group_symop_operation_xyz
'x, y, z'
'-x+1/2, -y, z+1/2'
'x+1/2, -y+1/2, -z'
'-x, y+1/2, -z+1/2'
'-x, -y, -z'
'x-1/2, y, -z-1/2'
'-x-1/2, y-1/2, z'
'x, -y-1/2, z-1/2'

loop_
_atom_site_label
_atom_site_type_symbol
_atom_site_fract_x
_atom_site_fract_y
_atom_site_fract_z
_atom_site_U_iso_or_equiv
_atom_site_adp_type
_atom_site_occupancy
_atom_site_site_symmetry_order
_atom_site_calc_flag
_atom_site_refinement_flags_posn
Sb1 Sb 0.31347(2) 1.75537(2) -0.36319(2) 0.02173(11) Uani 1 1 d .
N1 N 0.34649(18) 1.9034(2) -0.27635(17) 0.0245(7) Uani 1 1 d .
C21 C 0.3186(2) 1.6644(3) -0.4477(2) 0.0245(8) Uani 1 1 d .
C15 C 0.3392(2) 1.6699(3) -0.2791(2) 0.0248(8) Uani 1 1 d .
C1 C 0.3680(2) 1.8782(3) -0.3935(2) 0.0237(8) Uani 1 1 d .
C9 C 0.2054(2) 1.7962(3) -0.3605(2) 0.0244(8) Uani 1 1 d .
C22 C 0.2556(2) 1.6235(3) -0.4727(2) 0.0300(9) Uani 1 1 d .
H22 H 0.2107 1.6380 -0.4523 0.036 Uiso 1 1 calc R
C23 C 0.2590(3) 1.5618(3) -0.5271(2) 0.0330(9) Uani 1 1 d .
H23 H 0.2162 1.5340 -0.5443 0.040 Uiso 1 1 calc R
C24 C 0.3244(2) 1.5402(3) -0.5569(2) 0.0310(9) Uani 1 1 d .
H24 H 0.3265 1.4972 -0.5940 0.037 Uiso 1 1 calc R
C25 C 0.3864(2) 1.5813(3) -0.5324(2) 0.0306(9) Uani 1 1 d .
H25 H 0.4312 1.5664 -0.5528 0.037 Uiso 1 1 calc R
C26 C 0.3840(2) 1.6442(3) -0.4782(2) 0.0270(8) Uani 1 1 d .
H26 H 0.4268 1.6733 -0.4621 0.032 Uiso 1 1 calc R
C6 C 0.3906(2) 1.9043(3) -0.4576(2) 0.0285(9) Uani 1 1 d .
H6 H 0.3868 1.8610 -0.4945 0.034 Uiso 1 1 calc R
C5 C 0.4188(2) 1.9947(3) -0.4670(2) 0.0297(9) Uani 1 1 d .
H5 H 0.4331 2.0146 -0.5109 0.036 Uiso 1 1 calc R
C4 C 0.4263(2) 2.0563(3) -0.4126(2) 0.0312(9) Uani 1 1 d .
H4 H 0.4469 2.1176 -0.4195 0.037 Uiso 1 1 calc R
C3 C 0.4044(2) 2.0299(3) -0.3484(2) 0.0298(9) Uani 1 1 d .
H3 H 0.4101 2.0722 -0.3112 0.036 Uiso 1 1 calc R
C2 C 0.3737(2) 1.9401(3) -0.3393(2) 0.0243(8) Uani 1 1 d .
C16 C 0.3126(2) 1.6926(3) -0.2158(2) 0.0286(9) Uani 1 1 d .
H16 H 0.2829 1.7470 -0.2099 0.034 Uiso 1 1 calc R
C17 C 0.3298(2) 1.6351(3) -0.1609(2) 0.0341(10) Uani 1 1 d .
H17 H 0.3114 1.6498 -0.1173 0.041 Uiso 1 1 calc R
C18 C 0.3734(3) 1.5571(3) -0.1696(2) 0.0362(10) Uani 1 1 d .
H18 H 0.3858 1.5188 -0.1316 0.043 Uiso 1 1 calc R
C19 C 0.3995(3) 1.5338(3) -0.2330(2) 0.0345(10) Uani 1 1 d .
H19 H 0.4292 1.4793 -0.2386 0.041 Uiso 1 1 calc R
C20 C 0.3823(2) 1.5898(3) -0.2885(2) 0.0277(9) Uani 1 1 d .
H20 H 0.3997 1.5739 -0.3322 0.033 Uiso 1 1 calc R
C10 C 0.1812(2) 1.8550(3) -0.4128(2) 0.0308(9) Uani 1 1 d .
H10 H 0.2138 1.8783 -0.4458 0.037 Uiso 1 1 calc R
C11 C 0.1096(3) 1.8789(3) -0.4162(2) 0.0380(10) Uani 1 1 d .
H11 H 0.0929 1.9193 -0.4515 0.046 Uiso 1 1 calc R
C12 C 0.0618(3) 1.8444(3) -0.3684(2) 0.0351(10) Uani 1 1 d .
H12 H 0.0125 1.8606 -0.3714 0.042 Uiso 1 1 calc R
C13 C 0.0855(2) 1.7866(3) -0.3163(2) 0.0312(9) Uani 1 1 d .
H13 H 0.0526 1.7641 -0.2832 0.037 Uiso 1 1 calc R
C14 C 0.1577(2) 1.7612(3) -0.3126(2) 0.0265(8) Uani 1 1 d .
H14 H 0.1742 1.7203 -0.2775 0.032 Uiso 1 1 calc R
C8 C 0.4049(2) 1.8897(3) -0.2271(2) 0.0290(9) Uani 1 1 d .
H8A H 0.4425 1.8501 -0.2474 0.043 Uiso 1 1 calc GR
H8B H 0.3861 1.8579 -0.1867 0.043 Uiso 1 1 calc GR
H8C H 0.4249 1.9518 -0.2145 0.043 Uiso 1 1 calc GR
C7 C 0.2891(2) 1.9639(3) -0.2482(2) 0.0305(9) Uani 1 1 d .
H7A H 0.3093 2.0251 -0.2336 0.046 Uiso 1 1 calc GR
H7B H 0.2671 1.9317 -0.2094 0.046 Uiso 1 1 calc GR
H7C H 0.2525 1.9752 -0.2830 0.046 Uiso 1 1 calc GR
S1 S 0.05165(6) 1.82498(7) -0.63674(5) 0.0253(2) Uani 1 1 d .
F1 F 0.0911(2) 1.7018(2) -0.54398(17) 0.0627(10) Uani 1 1 d .
F2 F 0.17592(16) 1.7916(2) -0.57936(17) 0.0494(7) Uani 1 1 d .
F3 F 0.1372(2) 1.6771(2) -0.64139(18) 0.0613(9) Uani 1 1 d .
O2 O -0.00770(19) 1.7620(2) -0.65192(18) 0.0385(8) Uani 1 1 d .
O1 O 0.03769(17) 1.8933(2) -0.58436(17) 0.0384(8) Uani 1 1 d .
O3 O 0.08996(19) 1.8617(2) -0.69350(16) 0.0374(7) Uani 1 1 d .
C27 C 0.1169(3) 1.7452(3) -0.5985(3) 0.0395(11) Uani 1 1 d .

loop_
_atom_site_aniso_label
_atom_site_aniso_U_11
_atom_site_aniso_U_22
_atom_site_aniso_U_33
_atom_site_aniso_U_23
_atom_site_aniso_U_13
_atom_site_aniso_U_12
Sb1 0.02171(15) 0.02457(15) 0.01893(15) -0.00015(10) 0.00057(9) 0.00071(10)
N1 0.0250(17) 0.0255(16) 0.0229(17) -0.0008(13) 0.0001(14) 0.0042(13)
C21 0.027(2) 0.0240(18) 0.023(2) 0.0022(14) -0.0008(16) 0.0033(15)
C15 0.027(2) 0.0237(18) 0.023(2) 0.0029(15) -0.0025(16) -0.0017(15)
C1 0.022(2) 0.0226(18) 0.026(2) 0.0007(14) 0.0011(15) 0.0004(15)
C9 0.026(2) 0.0252(18) 0.0221(19) -0.0002(15) -0.0029(16) 0.0039(15)
C22 0.024(2) 0.038(2) 0.028(2) -0.0035(17) 0.0024(17) -0.0002(17)
C23 0.034(2) 0.036(2) 0.030(2) -0.0042(18) -0.0022(18) -0.0052(18)
C24 0.041(3) 0.027(2) 0.025(2) 0.0009(16) 0.0015(18) 0.0013(17)
C25 0.031(2) 0.034(2) 0.027(2) -0.0015(17) 0.0043(17) 0.0028(17)
C26 0.022(2) 0.032(2) 0.027(2) -0.0012(16) 0.0005(16) -0.0006(16)
C6 0.024(2) 0.035(2) 0.026(2) 0.0002(17) 0.0010(17) -0.0003(16)
C5 0.023(2) 0.037(2) 0.029(2) 0.0047(17) 0.0000(17) 0.0004(17)
C4 0.031(2) 0.031(2) 0.032(2) 0.0054(17) 0.0006(18) -0.0028(17)
C3 0.029(2) 0.0273(19) 0.033(2) -0.0016(16) -0.0045(17) -0.0014(16)
C2 0.0211(19) 0.0295(19) 0.0223(19) 0.0005(15) -0.0021(15) 0.0043(15)
C16 0.026(2) 0.031(2) 0.029(2) 0.0010(16) 0.0011(17) -0.0001(16)
C17 0.036(2) 0.043(2) 0.023(2) 0.0058(18) -0.0025(18) -0.0012(19)
C18 0.036(3) 0.036(2) 0.036(3) 0.0108(19) -0.006(2) -0.0020(19)
C19 0.033(2) 0.029(2) 0.041(3) 0.0015(18) -0.004(2) 0.0050(18)
C20 0.027(2) 0.0262(19) 0.030(2) -0.0009(16) -0.0013(17) -0.0012(16)
C10 0.030(2) 0.037(2) 0.025(2) 0.0044(17) 0.0023(17) 0.0030(17)
C11 0.036(2) 0.044(3) 0.034(3) 0.011(2) 0.000(2) 0.013(2)
C12 0.030(2) 0.038(2) 0.037(2) 0.0030(19) 0.0024(19) 0.0125(19)
C13 0.024(2) 0.038(2) 0.031(2) -0.0013(18) 0.0032(18) 0.0045(17)
C14 0.0229(19) 0.031(2) 0.025(2) 0.0045(16) 0.0020(16) 0.0040(16)
C8 0.031(2) 0.029(2) 0.027(2) -0.0009(16) -0.0040(17) 0.0023(17)
C7 0.030(2) 0.030(2) 0.031(2) -0.0031(17) 0.0052(18) 0.0062(17)
S1 0.0298(5) 0.0217(4) 0.0244(5) -0.0010(4) 0.0002(4) -0.0041(4)
F1 0.069(2) 0.066(2) 0.053(2) 0.0335(17) -0.0131(17) -0.0182(17)
F2 0.0357(16) 0.0526(17) 0.060(2) 0.0035(15) -0.0128(14) -0.0053(13)
F3 0.077(2) 0.0340(15) 0.073(2) -0.0077(15) -0.0138(19) 0.0216(15)
O2 0.0385(18) 0.0327(16) 0.044(2) -0.0006(13) -0.0130(15) -0.0107(13)
O1 0.0338(17) 0.0421(17) 0.0393(19) -0.0163(14) 0.0076(14) -0.0055(14)
O3 0.047(2) 0.0360(16) 0.0295(17) 0.0069(13) 0.0092(14) 0.0022(14)
C27 0.045(3) 0.031(2) 0.042(3) 0.006(2) -0.006(2) -0.006(2)

loop_
_atom_type_symbol
_atom_type_description
_atom_type_scat_dispersion_real
_atom_type_scat_dispersion_imag
_atom_type_scat_source
C C 0.0033 0.0016 'International Tables Vol C Tables 4.2.6.8 and 6.1.1.4'
H H 0.0000 0.0000 'International Tables Vol C Tables 4.2.6.8 and 6.1.1.4'
F F 0.0171 0.0103 'International Tables Vol C Tables 4.2.6.8 and 6.1.1.4'
N N 0.0061 0.0033 'International Tables Vol C Tables 4.2.6.8 and 6.1.1.4'
O O 0.0106 0.0060 'International Tables Vol C Tables 4.2.6.8 and 6.1.1.4'
S S 0.1246 0.1234 'International Tables Vol C Tables 4.2.6.8 and 6.1.1.4'
Sb Sb -0.5866 1.5461 'International Tables Vol C Tables 4.2.6.8 and 6.1.1.4'

loop_
_geom_angle_atom_site_label_1
_geom_angle_atom_site_label_2
_geom_angle_atom_site_label_3
_geom_angle
C21 Sb1 C15 105.78(15)
C1 Sb1 C21 104.47(15)
C1 Sb1 C15 125.81(16)
C1 Sb1 C9 104.53(15)
C9 Sb1 C21 103.22(15)
C9 Sb1 C15 110.78(16)
C2 N1 C8 110.9(3)
C2 N1 C7 112.1(3)
C8 N1 C7 111.3(3)
C22 C21 Sb1 119.4(3)
C26 C21 Sb1 120.5(3)
C26 C21 C22 120.1(4)
C16 C15 Sb1 120.1(3)
C16 C15 C20 120.9(4)
C20 C15 Sb1 119.0(3)
C6 C1 Sb1 128.9(3)
C2 C1 Sb1 109.4(3)
C2 C1 C6 121.3(4)
C10 C9 Sb1 117.0(3)
C14 C9 Sb1 122.5(3)
C14 C9 C10 120.3(4)
C21 C22 H22 120.2
C23 C22 C21 119.5(4)
C23 C22 H22 120.2
C22 C23 H23 119.8
C22 C23 C24 120.5(4)
C24 C23 H23 119.8
C23 C24 H24 120.1
C25 C24 C23 119.7(4)
C25 C24 H24 120.1
C24 C25 H25 119.7
C24 C25 C26 120.6(4)
C26 C25 H25 119.7
C21 C26 H26 120.3
C25 C26 C21 119.5(4)
C25 C26 H26 120.3
C1 C6 H6 120.7
C1 C6 C5 118.6(4)
C5 C6 H6 120.7
C6 C5 H5 119.8
C6 C5 C4 120.4(4)
C4 C5 H5 119.8
C5 C4 H4 119.5
C3 C4 C5 121.0(4)
C3 C4 H4 119.5
C4 C3 H3 120.6
C4 C3 C2 118.7(4)
C2 C3 H3 120.6
C1 C2 N1 114.7(3)
C1 C2 C3 119.9(4)
C3 C2 N1 125.4(4)
C15 C16 H16 120.3
C15 C16 C17 119.4(4)
C17 C16 H16 120.3
C16 C17 H17 120.0
C18 C17 C16 120.1(4)
C18 C17 H17 120.0
C17 C18 H18 119.7
C17 C18 C19 120.5(4)
C19 C18 H18 119.7
C18 C19 H19 119.9
C18 C19 C20 120.1(4)
C20 C19 H19 119.9
C15 C20 H20 120.5
C19 C20 C15 119.0(4)
C19 C20 H20 120.5
C9 C10 H10 120.2
C11 C10 C9 119.6(4)
C11 C10 H10 120.2
C10 C11 H11 119.9
C10 C11 C12 120.3(4)
C12 C11 H11 119.9
C11 C12 H12 119.7
C13 C12 C11 120.5(4)
C13 C12 H12 119.7
C12 C13 H13 120.1
C12 C13 C14 119.8(4)
C14 C13 H13 120.1
C9 C14 C13 119.5(4)
C9 C14 H14 120.3
C13 C14 H14 120.3
N1 C8 H8A 109.5
N1 C8 H8B 109.5
N1 C8 H8C 109.5
H8A C8 H8B 109.5
H8A C8 H8C 109.5
H8B C8 H8C 109.5
N1 C7 H7A 109.5
N1 C7 H7B 109.5
N1 C7 H7C 109.5
H7A C7 H7B 109.5
H7A C7 H7C 109.5
H7B C7 H7C 109.5
O2 S1 C27 102.9(2)
O1 S1 O2 114.7(2)
O1 S1 C27 103.4(2)
O3 S1 O2 116.1(2)
O3 S1 O1 114.7(2)
O3 S1 C27 102.3(2)
F1 C27 S1 112.1(4)
F1 C27 F2 107.1(4)
F1 C27 F3 107.0(4)
F2 C27 S1 111.7(3)
F3 C27 S1 111.4(4)
F3 C27 F2 107.2(4)

loop_
_geom_bond_atom_site_label_1
_geom_bond_atom_site_label_2
_geom_bond_distance
Sb1 C21 2.102(4)
Sb1 C15 2.103(4)
Sb1 C1 2.086(4)
Sb1 C9 2.094(4)
N1 C2 1.437(5)
N1 C8 1.472(5)
N1 C7 1.474(5)
C21 C22 1.397(6)
C21 C26 1.390(6)
C15 C16 1.381(6)
C15 C20 1.392(6)
C1 C6 1.384(6)
C1 C2 1.382(6)
C9 C10 1.396(6)
C9 C14 1.389(6)
C22 H22 0.9500
C22 C23 1.380(6)
C23 H23 0.9500
C23 C24 1.388(6)
C24 H24 0.9500
C24 C25 1.379(6)
C25 H25 0.9500
C25 C26 1.386(6)
C26 H26 0.9500
C6 H6 0.9500
C6 C5 1.384(6)
C5 H5 0.9500
C5 C4 1.385(6)
C4 H4 0.9500
C4 C3 1.383(6)
C3 H3 0.9500
C3 C2 1.393(6)
C16 H16 0.9500
C16 C17 1.388(6)
C17 H17 0.9500
C17 C18 1.373(7)
C18 H18 0.9500
C18 C19 1.384(7)
C19 H19 0.9500
C19 C20 1.384(6)
C20 H20 0.9500
C10 H10 0.9500
C10 C11 1.378(6)
C11 H11 0.9500
C11 C12 1.384(7)
C12 H12 0.9500
C12 C13 1.381(6)
C13 H13 0.9500
C13 C14 1.395(6)
C14 H14 0.9500
C8 H8A 0.9800
C8 H8B 0.9800
C8 H8C 0.9800
C7 H7A 0.9800
C7 H7B 0.9800
C7 H7C 0.9800
S1 O2 1.447(3)
S1 O1 1.433(3)
S1 O3 1.425(3)
S1 C27 1.817(5)
F1 C27 1.326(6)
F2 C27 1.332(6)
F3 C27 1.330(6)

loop_
_geom_torsion_atom_site_label_1
_geom_torsion_atom_site_label_2
_geom_torsion_atom_site_label_3
_geom_torsion_atom_site_label_4
_geom_torsion
Sb1 C21 C22 C23 -178.3(3)
Sb1 C21 C26 C25 177.6(3)
Sb1 C15 C16 C17 179.7(3)
Sb1 C15 C20 C19 179.7(3)
Sb1 C1 C6 C5 172.7(3)
Sb1 C1 C2 N1 4.3(4)
Sb1 C1 C2 C3 -176.1(3)
Sb1 C9 C10 C11 175.7(4)
Sb1 C9 C14 C13 -175.9(3)
C21 C22 C23 C24 0.2(7)
C15 C16 C17 C18 0.7(7)
C1 C6 C5 C4 2.1(6)
C9 C10 C11 C12 -0.5(7)
C22 C21 C26 C25 -1.7(6)
C22 C23 C24 C25 -0.7(7)
C23 C24 C25 C26 0.0(7)
C24 C25 C26 C21 1.2(6)
C26 C21 C22 C23 1.0(6)
C6 C1 C2 N1 178.7(4)
C6 C1 C2 C3 -1.7(6)
C6 C5 C4 C3 -1.5(7)
C5 C4 C3 C2 -0.7(6)
C4 C3 C2 N1 -178.2(4)
C4 C3 C2 C1 2.3(6)
C2 C1 C6 C5 -0.4(6)
C16 C15 C20 C19 -1.1(6)
C16 C17 C18 C19 -1.3(7)
C17 C18 C19 C20 0.7(7)
C18 C19 C20 C15 0.5(7)
C20 C15 C16 C17 0.5(6)
C10 C9 C14 C13 -1.1(6)
C10 C11 C12 C13 0.8(8)
C11 C12 C13 C14 -1.2(7)
C12 C13 C14 C9 1.4(7)
C14 C9 C10 C11 0.6(7)
C8 N1 C2 C1 113.3(4)
C8 N1 C2 C3 -66.2(5)
C7 N1 C2 C1 -121.5(4)
C7 N1 C2 C3 59.0(5)
O2 S1 C27 F1 -58.4(4)
O2 S1 C27 F2 -178.6(4)
O2 S1 C27 F3 61.4(4)
O1 S1 C27 F1 61.3(4)
O1 S1 C27 F2 -58.9(4)
O1 S1 C27 F3 -178.9(3)
O3 S1 C27 F1 -179.2(3)
O3 S1 C27 F2 60.6(4)
O3 S1 C27 F3 -59.4(4)
